data_7211509
loop_
_publ_author_name
'Ohba, Masaaki'
'Yoneda, Ko'
'Kitagawa, Susumu'

_publ_section_title
;
 Guest-responsive porous magnetic frameworks using polycyanometallates
;
_journal_issue 1
_journal_name_full CrystEngComm
_journal_page_first 159
_journal_paper_doi 10.1039/b906442g
_journal_volume 12
_journal_year 2010
_chemical_formula_moiety 'C10 H13 Cr Mn N8 '
_chemical_formula_sum 'C10 H13 Cr Mn N8'
_chemical_formula_weight 352.20
_space_group_IT_number 14
_symmetry_cell_setting monoclinic
_symmetry_Int_Tables_number 14
_symmetry_space_group_name_Hall '-P 2ybc'
_symmetry_space_group_name_H-M 'P 1 21/c 1'
_cell_angle_alpha 90.0000
_cell_angle_beta 90.07(3)
_cell_angle_gamma 90.0000
_cell_formula_units_Z 4
_cell_length_a 7.844(18)
_cell_length_b 14.31(3)
_cell_length_c 12.96(3)
_cell_measurement_reflns_used 2686
_cell_measurement_temperature 343.1
_cell_measurement_theta_max 27.5
_cell_measurement_theta_min 3.1
_cell_volume 1455(6)
_computing_cell_refinement CRYSTALCLEAR
_computing_data_collection CRYSTALCLEAR
_computing_data_reduction 'teXsan Ver. 1.11'
_computing_publication_material 'teXsan Ver. 1.11'
_computing_structure_refinement 'teXsan Ver. 1.10'
_computing_structure_solution DirectMethod
_diffrn_ambient_temperature 343.1
_diffrn_detector_area_resol_mean 14.71
_diffrn_measured_fraction_theta_full 0.913
_diffrn_measured_fraction_theta_max 0.913
_diffrn_measurement_device_type 'Rigaku Mercury'
_diffrn_measurement_method \w
_diffrn_radiation_type 'Mo K\a'
_diffrn_radiation_wavelength 0.71070
_diffrn_reflns_av_R_equivalents 0.116
_diffrn_reflns_limit_h_max 10
_diffrn_reflns_limit_h_min -9
_diffrn_reflns_limit_k_max 17
_diffrn_reflns_limit_k_min -16
_diffrn_reflns_limit_l_max 16
_diffrn_reflns_limit_l_min -16
_diffrn_reflns_number 3173
_diffrn_reflns_theta_full 27.47
_diffrn_reflns_theta_max 27.47
_exptl_absorpt_coefficient_mu 1.616
_exptl_absorpt_correction_T_max 0.748
_exptl_absorpt_correction_T_min 0.303
_exptl_absorpt_correction_type multi-scan
_exptl_absorpt_process_details 'Jacobson, R. (1998) Private communication'
_exptl_crystal_colour green
_exptl_crystal_density_diffrn 1.607
_exptl_crystal_density_method 'not measured'
_exptl_crystal_description block
_exptl_crystal_F_000 712.00
_exptl_crystal_size_max 0.32
_exptl_crystal_size_mid 0.18
_exptl_crystal_size_min 0.18
_refine_diff_density_max 1.48
_refine_diff_density_min -1.18
_refine_ls_extinction_coef 0.011(2)
_refine_ls_extinction_method 'Zachariasen(1967) type 2 Gaussian isotropic'
_refine_ls_goodness_of_fit_ref 1.075
_refine_ls_hydrogen_treatment noref
_refine_ls_number_parameters 209
_refine_ls_number_reflns 2935
_refine_ls_R_factor_gt 0.0984
_refine_ls_shift/su_max 0.0033
_refine_ls_structure_factor_coef F
_refine_ls_weighting_details 'w = 1/[\s^2^(Fo) + 0.00076|Fo|^2^]'
_refine_ls_weighting_scheme calc
_refine_ls_wR_factor_ref 0.1368
_reflns_number_gt 1020
_reflns_number_total 3046
_reflns_threshold_expression F^2^>2.0\s(F^2^)
_cod_data_source_file b906442g.txt
_cod_data_source_block 3D_[Mn(NNdmenH)][Cr(CN)6](2a)
_cod_original_cell_volume 1456(6)
_cod_original_formula_sum 'C10 H13 Cr Mn N8 '
_cod_database_code 7211509

loop_
_symmetry_equiv_pos_site_id
_symmetry_equiv_pos_as_xyz
1 +X,+Y,+Z
2 -X,1/2+Y,1/2-Z
3 -X,-Y,-Z
4 +X,1/2-Y,1/2+Z

loop_
_atom_site_label
_atom_site_type_symbol
_atom_site_fract_x
_atom_site_fract_y
_atom_site_fract_z
_atom_site_U_iso_or_equiv
_atom_site_adp_type
_atom_site_occupancy
_atom_site_calc_flag
_atom_site_refinement_flags
Mn(1) Mn 0.7499(2) 0.66207(10) 0.1468(1) 0.0407(5) Uani 1.00 d .
Cr(1) Cr 0.2500(2) 0.8087(1) 0.3855(1) 0.0392(5) Uani 1.00 d .
N(1) N 0.551(1) 0.7204(6) 0.2504(7) 0.054(3) Uani 1.00 d .
N(2) N 0.544(1) 0.8726(6) 0.5380(6) 0.053(3) Uani 1.00 d .
N(3) N 0.249(1) 1.0182(6) 0.2980(6) 0.055(3) Uani 1.00 d .
N(4) N 0.255(2) 0.6184(8) 0.5068(9) 0.137(6) Uani 1.00 d .
N(5) N -0.051(1) 0.7206(6) 0.2507(7) 0.055(3) Uani 1.00 d .
N(6) N -0.045(1) 0.8726(7) 0.5379(6) 0.059(3) Uani 1.00 d .
N(7) N 0.750(2) 0.8012(7) 0.0469(7) 0.083(4) Uani 1.00 d .
N(8) N 0.752(2) 0.9946(10) 0.1818(10) 0.090(5) Uani 1.00 d .
C(1) C 0.442(1) 0.7539(6) 0.2924(8) 0.044(3) Uani 1.00 d .
C(2) C 0.436(1) 0.8554(6) 0.4839(7) 0.043(3) Uani 1.00 d .
C(3) C 0.251(1) 0.9373(7) 0.3197(7) 0.044(3) Uani 1.00 d .
C(4) C 0.252(2) 0.6860(8) 0.4630(9) 0.066(4) Uani 1.00 d .
C(5) C 0.058(1) 0.7535(6) 0.2926(8) 0.046(3) Uani 1.00 d .
C(6) C 0.062(1) 0.8554(6) 0.4844(7) 0.042(3) Uani 1.00 d .
C(7') C 0.832(3) 0.882(2) 0.048(2) 0.080(9) Uani 0.50 d P
C(7) C 0.663(3) 0.885(2) 0.053(2) 0.10(1) Uani 0.50 d P
C(8') C 0.839(5) 0.911(2) 0.172(3) 0.11(1) Uani 0.50 d P
C(8) C 0.688(5) 0.914(2) 0.178(3) 0.11(1) Uani 0.50 d P
C(9) C 0.757(3) 1.016(1) 0.294(1) 0.147(9) Uani 1.00 d .
C(10') C 0.592(4) 0.968(3) 0.152(3) 0.12(1) Uani 0.50 d P
C(10) C 0.910(4) 0.975(3) 0.158(2) 0.10(1) Uani 0.50 d P
H(1) H 0.7316 0.7797 -0.0204 0.0956 Uiso 1.00 calc .
H(2') H 0.6396 0.8222 0.0522 0.0956 Uiso 0.50 calc P
H(2) H 0.8694 0.8210 0.0524 0.0956 Uiso 0.50 calc P
H(3') H 0.7834 0.9227 0.0073 0.1260 Uiso 0.50 calc P
H(3) H 0.7215 0.9282 0.0143 0.1366 Uiso 0.50 calc P
H(4') H 0.9504 0.8663 0.0223 0.1260 Uiso 0.50 calc P
H(4) H 0.5540 0.8721 0.0281 0.1366 Uiso 0.50 calc P
H(5') H 0.9789 0.9308 0.1652 0.1088 Uiso 1.00 calc .
H(5) H 0.5275 0.9264 0.1847 0.0936 Uiso 1.00 calc .
H(6') H 0.8332 0.8629 0.2016 0.1433 Uiso 0.50 calc P
H(6) H 0.7204 0.8601 0.2113 0.1456 Uiso 0.50 calc P
H(7') H 0.7885 1.0428 0.1455 0.1244 Uiso 0.50 calc P
H(7) H 0.6968 1.0381 0.1426 0.1244 Uiso 0.50 calc P
H(8) H 0.6853 1.0725 0.3000 0.2027 Uiso 1.00 calc .
H(9) H 0.6975 0.9692 0.3355 0.2027 Uiso 1.00 calc .
H(10) H 0.8623 1.0261 0.3152 0.2027 Uiso 1.00 calc .
H(11') H 0.5199 1.0347 0.1807 0.0936 Uiso 0.50 calc P
H(11) H 0.9838 1.0324 0.2070 0.1088 Uiso 0.50 calc P
H(12') H 0.5704 0.9785 0.0831 0.0936 Uiso 0.50 calc P
H(12) H 0.9422 1.0141 0.0918 0.1088 Uiso 0.50 calc P

loop_
_atom_site_aniso_label
_atom_site_aniso_U_11
_atom_site_aniso_U_22
_atom_site_aniso_U_33
_atom_site_aniso_U_12
_atom_site_aniso_U_13
_atom_site_aniso_U_23
Mn(1) 0.0291(9) 0.0465(10) 0.0464(9) -0.0006(6) -0.0010(6) -0.0032(6)
Cr(1) 0.0254(9) 0.0460(10) 0.0461(10) 0.0002(6) -0.0009(6) -0.0028(6)
N(1) 0.041(5) 0.057(5) 0.064(6) -0.003(4) -0.001(4) -0.015(4)
N(2) 0.041(5) 0.071(6) 0.046(5) 0.003(4) -0.009(4) -0.001(4)
N(3) 0.058(6) 0.066(6) 0.042(5) -0.010(5) -0.003(4) 0.002(4)
N(4) 0.25(2) 0.061(8) 0.10(1) -0.014(10) -0.01(1) 0.016(7)
N(5) 0.036(5) 0.064(6) 0.065(6) 0.000(4) -0.005(4) -0.011(4)
N(6) 0.057(6) 0.075(6) 0.046(5) 0.003(5) 0.014(4) 0.001(4)
N(7) 0.14(1) 0.065(6) 0.042(6) -0.007(7) -0.018(6) -0.005(5)
N(8) 0.065(9) 0.12(1) 0.088(9) 0.008(7) 0.004(7) -0.029(8)
C(1) 0.033(5) 0.046(6) 0.055(6) -0.003(4) 0.004(4) -0.005(4)
C(2) 0.033(5) 0.053(6) 0.043(5) 0.002(4) 0.002(4) 0.004(4)
C(3) 0.036(5) 0.047(6) 0.051(6) -0.003(4) -0.006(4) -0.009(4)
C(4) 0.085(10) 0.059(7) 0.053(7) 0.004(6) -0.003(6) -0.002(5)
C(5) 0.034(5) 0.048(6) 0.055(6) 0.002(4) -0.001(4) -0.001(4)
C(6) 0.032(5) 0.049(5) 0.043(5) 0.001(4) -0.002(4) -0.002(4)
C(7') 0.06(2) 0.10(2) 0.08(2) -0.01(2) 0.04(1) -0.03(2)
C(7) 0.03(1) 0.11(2) 0.16(3) 0.04(1) -0.04(2) -0.07(2)
C(8') 0.09(3) 0.03(1) 0.19(4) 0.03(2) -0.09(3) -0.04(2)
C(8) 0.14(3) 0.05(2) 0.15(3) 0.04(2) 0.11(3) 0.01(2)
C(9) 0.17(2) 0.18(2) 0.09(1) -0.02(1) 0.01(1) -0.06(1)
C(10') 0.09(2) 0.13(3) 0.14(3) -0.07(2) -0.06(2) 0.05(2)
C(10) 0.10(3) 0.12(3) 0.09(2) 0.06(2) 0.00(2) -0.01(2)

loop_
_atom_type_symbol
_atom_type_description
_atom_type_scat_dispersion_real
_atom_type_scat_dispersion_imag
_atom_type_scat_source
C C 0.003 0.002
;International Tables for Crystallography
(1992, Vol. C, Tables 4.2.6.8 and 6.1.1.1)
;
H H 0.000 0.000
;International Tables for Crystallography
(1992, Vol. C, Table 6.1.1.2)
;
Cr Cr 0.321 0.624
;International Tables for Crystallography
(1992, Vol. C, Tables 4.2.6.8 and 6.1.1.1)
;
Mn Mn 0.337 0.728
;International Tables for Crystallography
(1992, Vol. C, Tables 4.2.6.8 and 6.1.1.1)
;
N N 0.006 0.003
;International Tables for Crystallography
(1992, Vol. C, Tables 4.2.6.8 and 6.1.1.1)
;

loop_
_geom_angle_atom_site_label_1
_geom_angle_atom_site_label_2
_geom_angle_atom_site_label_3
_geom_angle
_geom_angle_site_symmetry_1
_geom_angle_site_symmetry_3
_geom_angle_publ_flag
N(1) Mn(1) N(2) 87.6(3) . 4_564 yes
N(1) Mn(1) N(3) 99.2(3) . 2_645 yes
N(1) Mn(1) N(5) 89.1(3) . 1_655 yes
N(1) Mn(1) N(6) 171.0(3) . 4_664 yes
N(1) Mn(1) N(7) 90.8(4) . . yes
N(2) Mn(1) N(3) 90.0(3) 4_564 2_645 yes
N(2) Mn(1) N(5) 170.9(3) 4_564 1_655 yes
N(2) Mn(1) N(6) 94.2(3) 4_564 4_664 yes
N(2) Mn(1) N(7) 80.8(4) 4_564 . yes
N(3) Mn(1) N(5) 98.8(3) 2_645 1_655 yes
N(3) Mn(1) N(6) 89.7(3) 2_645 4_664 yes
N(3) Mn(1) N(7) 166.1(3) 2_645 . yes
N(5) Mn(1) N(6) 87.8(3) 1_655 4_664 yes
N(5) Mn(1) N(7) 90.9(3) 1_655 . yes
N(6) Mn(1) N(7) 80.7(4) 4_664 . yes
C(1) Cr(1) C(2) 88.2(4) . . yes
C(1) Cr(1) C(3) 95.5(4) . . yes
C(1) Cr(1) C(4) 87.4(5) . . yes
C(1) Cr(1) C(5) 92.6(4) . . yes
C(1) Cr(1) C(6) 176.1(4) . . yes
C(2) Cr(1) C(3) 87.9(4) . . yes
C(2) Cr(1) C(4) 88.2(4) . . yes
C(2) Cr(1) C(5) 176.0(4) . . yes
C(2) Cr(1) C(6) 90.9(4) . . yes
C(3) Cr(1) C(4) 175.0(4) . . yes
C(3) Cr(1) C(5) 96.0(4) . . yes
C(3) Cr(1) C(6) 88.3(4) . . yes
C(4) Cr(1) C(5) 87.9(4) . . yes
C(4) Cr(1) C(6) 88.7(4) . . yes
C(5) Cr(1) C(6) 88.0(4) . . yes
Mn(1) N(1) C(1) 171.8(9) . . yes
Mn(1) N(2) C(2) 154.3(8) 4_565 . yes
Mn(1) N(3) C(3) 147.1(7) 2_655 . yes
Mn(1) N(5) C(5) 171.7(9) 1_455 . yes
Mn(1) N(6) C(6) 154.2(9) 4_465 . yes
Mn(1) N(7) C(7') 136(1) . . yes
Mn(1) N(7) C(7) 134(1) . . yes
C(7') N(7) C(7) 58(1) . . yes
C(8') N(8) C(8) 53(2) . . yes
C(8') N(8) C(9) 104(2) . . yes
C(8') N(8) C(10') 100(2) . . yes
C(8') N(8) C(10) 47(1) . . yes
C(8) N(8) C(9) 103(2) . . yes
C(8) N(8) C(10') 50(2) . . yes
C(8) N(8) C(10) 99(2) . . yes
C(9) N(8) C(10') 111(2) . . yes
C(9) N(8) C(10) 104(1) . . yes
C(10') N(8) C(10) 138(2) . . yes
Cr(1) C(1) N(1) 173.5(10) . . yes
Cr(1) C(2) N(2) 173.4(9) . . yes
Cr(1) C(3) N(3) 168.8(8) . . yes
Cr(1) C(4) N(4) 179(1) . . yes
Cr(1) C(5) N(5) 173.6(10) . . yes
Cr(1) C(6) N(6) 173.7(9) . . yes
N(7) C(7') C(7) 62(1) . . yes
N(7) C(7') C(8') 104(2) . . yes
C(7) C(7') C(8') 89(2) . . yes
N(7) C(7) C(7') 58(1) . . yes
N(7) C(7) C(8) 102(2) . . yes
N(7) C(7) C(10') 138(2) . . yes
C(7') C(7) C(8) 86(2) . . yes
C(7') C(7) C(10') 110(2) . . yes
C(8) C(7) C(10') 37(1) . . yes
N(8) C(8') C(7') 106(2) . . yes
N(8) C(8') C(8) 57(1) . . yes
N(8) C(8') C(10) 62(1) . . yes
C(7') C(8') C(8) 92(2) . . yes
C(7') C(8') C(10) 93(4) . . yes
C(8) C(8') C(10) 118(3) . . yes
N(8) C(8) C(7) 108(2) . . yes
N(8) C(8) C(8') 69(2) . . yes
N(8) C(8) C(10') 69(2) . . yes
C(7) C(8) C(8') 92(2) . . yes
C(7) C(8) C(10') 78(3) . . yes
C(8') C(8) C(10') 132(4) . . yes
N(8) C(10') C(7) 95(2) . . yes
N(8) C(10') C(8) 59(2) . . yes
C(7) C(10') C(8) 64(3) . . yes
N(8) C(10) C(8') 70(2) . . yes

loop_
_geom_bond_atom_site_label_1
_geom_bond_atom_site_label_2
_geom_bond_distance
_geom_bond_site_symmetry_2
_geom_bond_publ_flag
Mn(1) N(1) 2.221(9) . yes
Mn(1) N(2) 2.197(8) 4_564 yes
Mn(1) N(3) 2.181(8) 2_645 yes
Mn(1) N(5) 2.223(9) 1_655 yes
Mn(1) N(6) 2.197(9) 4_664 yes
Mn(1) N(7) 2.375(10) . yes
Cr(1) C(1) 2.086(10) . yes
Cr(1) C(2) 2.049(10) . yes
Cr(1) C(3) 2.03(1) . yes
Cr(1) C(4) 2.02(1) . yes
Cr(1) C(5) 2.081(10) . yes
Cr(1) C(6) 2.066(10) . yes
N(1) C(1) 1.12(1) . yes
N(2) C(2) 1.13(1) . yes
N(3) C(3) 1.19(1) . yes
N(4) C(4) 1.12(1) . yes
N(5) C(5) 1.12(1) . yes
N(6) C(6) 1.12(1) . yes
N(7) C(7') 1.33(3) . yes
N(7) C(7) 1.38(2) . yes
N(8) C(8') 1.39(3) . yes
N(8) C(8) 1.26(3) . yes
N(8) C(9) 1.49(2) . yes
N(8) C(10') 1.37(3) . yes
N(8) C(10) 1.30(3) . yes
C(7') C(7) 1.33(3) . yes
C(7') C(8') 1.66(4) . yes
C(7) C(8) 1.68(5) . yes
C(7) C(10') 1.84(5) . yes
C(8') C(8) 1.19(5) . yes
C(8') C(10) 1.09(4) . yes
C(8) C(10') 1.13(4) . yes

loop_
_geom_contact_atom_site_label_1
_geom_contact_atom_site_label_2
_geom_contact_distance
_geom_contact_site_symmetry_2
N(2) N(7) 2.96(1) 4_565
N(2) N(3) 3.10(1) 3_676
N(2) C(9) 3.59(2) 3_676
N(3) N(6) 3.09(1) 3_576
N(3) C(10) 3.28(4) 1_455
N(3) N(5) 3.34(1) 2_555
N(4) C(7) 3.26(3) 4_565
N(4) C(7') 3.36(3) 4_465
N(4) C(10') 3.47(3) 4_565
N(5) C(8') 3.03(3) 1_455
N(5) N(7) 3.28(1) 1_455
N(5) C(8) 3.57(4) 1_455
N(6) N(7) 2.96(1) 4_465
N(6) C(9) 3.52(2) 3_676
N(8) C(4) 3.32(2) 2_655
C(3) C(10) 3.44(3) 1_455
C(4) C(7) 3.58(3) 4_565
C(5) C(8') 3.23(3) 1_455
